data_4023189
loop_
_publ_author_name
'Matthew Vale'
'Maren Pink'
'Suchada Rajca'
'Andrzej Rajca'

_publ_section_title
;
 Synthesis, Structure, and Conformation of Aza[1~n~]metacyclophanes
;
_journal_name_full 'Journal of Organic Chemistry'
_journal_page_first 27
_journal_page_last 35
_journal_paper_doi 10.1021/jo702151n
_journal_volume 73
_journal_year 2008
_chemical_formula_moiety 'C170 H190 N10'
_chemical_formula_sum 'C170 H190 N10'
_chemical_formula_weight 2373.32
_chemical_name_systematic
; 
 ? 
;
_space_group_IT_number 2
_symmetry_cell_setting triclinic
_symmetry_space_group_name_Hall '-P 1'
_symmetry_space_group_name_H-M 'P -1'
_atom_sites_solution_hydrogens geom
_atom_sites_solution_primary direct
_atom_sites_solution_secondary difmap
_audit_creation_method SHELXL-97
_cell_angle_alpha 87.480(3)
_cell_angle_beta 85.160(2)
_cell_angle_gamma 81.579(2)
_cell_formula_units_Z 1
_cell_length_a 13.2554(13)
_cell_length_b 13.9695(14)
_cell_length_c 19.4184(19)
_cell_measurement_reflns_used 3954
_cell_measurement_temperature 136(2)
_cell_measurement_theta_max 22.9
_cell_measurement_theta_min 2.3
_cell_volume 3542.5(6)
_computing_cell_refinement 'SAINT (Bruker, 2003)'
_computing_data_collection 'SMART (Bruker, 2001)'
_computing_data_reduction 'SAINT (Bruker, 2003)'
_computing_molecular_graphics 'SHELXTL (Bruker, 2003)'
_computing_publication_material 'XCIF (Bruker, 1999)'
_computing_structure_refinement 'SHELXL-97 (Sheldrick, 1997)'
_computing_structure_solution 'SIR-92 (Alatomare et al., 1993)'
_diffrn_ambient_temperature 136(2)
_diffrn_detector 'CCD area detector'
_diffrn_detector_area_resol_mean 44.52
_diffrn_detector_type 'Bruker SMART 6000'
_diffrn_measured_fraction_theta_full 0.992
_diffrn_measured_fraction_theta_max 0.992
_diffrn_measurement_details '0.30 degree frames measured for 60 seconds each'
_diffrn_measurement_device 'three-circle goniometer with fixed chi'
_diffrn_measurement_device_type 'Bruker Platform goniometer'
_diffrn_measurement_method \w-scans
_diffrn_radiation_monochromator graphite
_diffrn_radiation_source 'fine-focus sealed tube'
_diffrn_radiation_type MoK\a
_diffrn_radiation_wavelength 0.71073
_diffrn_reflns_av_R_equivalents 0.0719
_diffrn_reflns_av_sigmaI/netI 0.0795
_diffrn_reflns_limit_h_max 15
_diffrn_reflns_limit_h_min -15
_diffrn_reflns_limit_k_max 16
_diffrn_reflns_limit_k_min -16
_diffrn_reflns_limit_l_max 23
_diffrn_reflns_limit_l_min -23
_diffrn_reflns_number 39796
_diffrn_reflns_theta_full 25.18
_diffrn_reflns_theta_max 25.18
_diffrn_reflns_theta_min 2.17
_exptl_absorpt_coefficient_mu 0.064
_exptl_absorpt_correction_T_max 0.9936
_exptl_absorpt_correction_T_min 0.9886
_exptl_absorpt_correction_type multi-scan
_exptl_absorpt_process_details 'SADABS, R. Blessing (1995)'
_exptl_crystal_colour colorless
_exptl_crystal_density_diffrn 1.113
_exptl_crystal_density_method 'not measured'
_exptl_crystal_description block
_exptl_crystal_F_000 1280
_exptl_crystal_size_max 0.18
_exptl_crystal_size_mid 0.11
_exptl_crystal_size_min 0.10
_refine_diff_density_max 0.377
_refine_diff_density_min -0.219
_refine_diff_density_rms 0.046
_refine_ls_extinction_method none
_refine_ls_goodness_of_fit_ref 1.019
_refine_ls_hydrogen_treatment riding
_refine_ls_matrix_type full
_refine_ls_number_parameters 826
_refine_ls_number_reflns 12620
_refine_ls_number_restraints 0
_refine_ls_restrained_S_all 1.019
_refine_ls_R_factor_all 0.1178
_refine_ls_R_factor_gt 0.0606
_refine_ls_shift/su_max 0.000
_refine_ls_shift/su_mean 0.000
_refine_ls_structure_factor_coef Fsqd
_refine_ls_weighting_details 'calc w=1/[\s^2^(Fo^2^)+(0.0699P)^2^+1.1069P] where P=(Fo^2^+2Fc^2^)/3'
_refine_ls_weighting_scheme calc
_refine_ls_wR_factor_gt 0.1405
_refine_ls_wR_factor_ref 0.1652
_reflns_number_gt 7351
_reflns_number_total 12620
_reflns_threshold_expression >2sigma(I)
_cod_data_source_file jo702151n-File004.cif
_cod_data_source_block 03453
_cod_depositor_comments
;
The following automatic conversions were performed:

'_exptl_absorpt_correction_type' tag value 'multi-scans' was replaced
with 'multi-scan' value.

Automatic conversion script
Id: cif_fix_values 1646 2011-03-28 12:23:43Z adriana 
;
_cod_database_code 4023189

loop_
_symmetry_equiv_pos_as_xyz
'x, y, z'
'-x, -y, -z'

loop_
_atom_site_label
_atom_site_type_symbol
_atom_site_fract_x
_atom_site_fract_y
_atom_site_fract_z
_atom_site_U_iso_or_equiv
_atom_site_adp_type
_atom_site_occupancy
_atom_site_symmetry_multiplicity
_atom_site_calc_flag
_atom_site_refinement_flags
_atom_site_disorder_assembly
_atom_site_disorder_group
N1 N 1.30714(16) 0.11089(16) 0.34003(11) 0.0290(5) Uani 1 1 d . . .
N2 N 0.98129(17) 0.20784(17) 0.46930(11) 0.0329(6) Uani 1 1 d . . .
N3 N 0.90680(16) 0.23035(16) 0.22657(11) 0.0292(5) Uani 1 1 d . . .
N4 N 0.76068(18) 0.39272(16) 0.02297(12) 0.0335(6) Uani 1 1 d . . .
N5 N 0.74704(17) 0.62422(17) -0.17159(11) 0.0322(6) Uani 1 1 d . . .
C1 C 1.3040(2) 0.2837(2) 0.19052(14) 0.0296(6) Uani 1 1 d . . .
C2 C 1.3822(2) 0.2360(2) 0.14648(14) 0.0315(7) Uani 1 1 d . . .
H2 H 1.3993 0.2651 0.1027 0.038 Uiso 1 1 calc R . .
C3 C 1.4352(2) 0.1471(2) 0.16521(14) 0.0318(7) Uani 1 1 d . . .
C4 C 1.4095(2) 0.1057(2) 0.22987(14) 0.0295(6) Uani 1 1 d . . .
H4 H 1.4444 0.0442 0.2431 0.035 Uiso 1 1 calc R . .
C5 C 1.3332(2) 0.15327(19) 0.27552(14) 0.0281(6) Uani 1 1 d . . .
C6 C 1.2798(2) 0.2422(2) 0.25530(13) 0.0282(6) Uani 1 1 d . . .
H6 H 1.2269 0.2744 0.2856 0.034 Uiso 1 1 calc R . .
C7 C 1.5251(2) 0.0984(2) 0.11787(15) 0.0386(7) Uani 1 1 d . . .
C8 C 1.5003(3) 0.1115(3) 0.04185(17) 0.0570(10) Uani 1 1 d . . .
H8A H 1.4371 0.0851 0.0360 0.085 Uiso 1 1 calc R . .
H8B H 1.5566 0.0773 0.0124 0.085 Uiso 1 1 calc R . .
H8C H 1.4913 0.1806 0.0287 0.085 Uiso 1 1 calc R . .
C9 C 1.6189(2) 0.1471(3) 0.12736(19) 0.0550(9) Uani 1 1 d . . .
H9A H 1.6357 0.1387 0.1757 0.083 Uiso 1 1 calc R . .
H9B H 1.6041 0.2163 0.1153 0.083 Uiso 1 1 calc R . .
H9C H 1.6771 0.1174 0.0972 0.083 Uiso 1 1 calc R . .
C10 C 1.5493(3) -0.0089(2) 0.13408(19) 0.0555(9) Uani 1 1 d . . .
H10A H 1.5728 -0.0191 0.1807 0.083 Uiso 1 1 calc R . .
H10B H 1.6030 -0.0380 0.1004 0.083 Uiso 1 1 calc R . .
H10C H 1.4876 -0.0393 0.1317 0.083 Uiso 1 1 calc R . .
C11 C 1.3760(2) 0.0295(2) 0.36789(15) 0.0356(7) Uani 1 1 d . . .
H11A H 1.3681 0.0311 0.4190 0.043 Uiso 1 1 calc R . .
H11B H 1.4473 0.0388 0.3530 0.043 Uiso 1 1 calc R . .
C12 C 1.3595(2) -0.0697(2) 0.34653(15) 0.0358(7) Uani 1 1 d . . .
C13 C 1.2814(2) -0.0836(2) 0.30762(16) 0.0418(8) Uani 1 1 d . . .
H13 H 1.2367 -0.0294 0.2914 0.050 Uiso 1 1 calc R . .
C14 C 1.2674(3) -0.1770(2) 0.29183(18) 0.0503(9) Uani 1 1 d . . .
H14 H 1.2133 -0.1863 0.2649 0.060 Uiso 1 1 calc R . .
C15 C 1.3319(3) -0.2557(3) 0.3152(2) 0.0619(10) Uani 1 1 d . . .
H15 H 1.3215 -0.3193 0.3050 0.074 Uiso 1 1 calc R . .
C16 C 1.4111(3) -0.2427(3) 0.3534(2) 0.0626(10) Uani 1 1 d . . .
H16 H 1.4565 -0.2970 0.3688 0.075 Uiso 1 1 calc R . .
C17 C 1.4246(3) -0.1506(2) 0.36913(18) 0.0506(9) Uani 1 1 d . . .
H17 H 1.4791 -0.1418 0.3959 0.061 Uiso 1 1 calc R . .
C18 C 1.2470(2) 0.17030(19) 0.39087(14) 0.0287(6) Uani 1 1 d . . .
C19 C 1.2923(2) 0.2363(2) 0.42589(14) 0.0306(7) Uani 1 1 d . . .
H19 H 1.3621 0.2433 0.4145 0.037 Uiso 1 1 calc R . .
C20 C 1.2358(2) 0.2912(2) 0.47698(14) 0.0317(7) Uani 1 1 d . . .
C21 C 1.1317(2) 0.2823(2) 0.49070(14) 0.0314(7) Uani 1 1 d . . .
H21 H 1.0919 0.3210 0.5250 0.038 Uiso 1 1 calc R . .
C22 C 1.0855(2) 0.2180(2) 0.45505(13) 0.0287(6) Uani 1 1 d . . .
C23 C 1.1457(2) 0.16067(19) 0.40560(13) 0.0276(6) Uani 1 1 d . . .
H23 H 1.1164 0.1147 0.3820 0.033 Uiso 1 1 calc R . .
C24 C 1.2827(2) 0.3609(2) 0.51951(16) 0.0384(7) Uani 1 1 d . . .
C25 C 1.3976(3) 0.3590(3) 0.50031(19) 0.0583(10) Uani 1 1 d . . .
H25A H 1.4333 0.2933 0.5081 0.087 Uiso 1 1 calc R . .
H25B H 1.4243 0.4040 0.5291 0.087 Uiso 1 1 calc R . .
H25C H 1.4088 0.3785 0.4515 0.087 Uiso 1 1 calc R . .
C26 C 1.2687(3) 0.3310(2) 0.59634(15) 0.0479(8) Uani 1 1 d . . .
H26A H 1.3026 0.2645 0.6035 0.072 Uiso 1 1 calc R . .
H26B H 1.1956 0.3346 0.6106 0.072 Uiso 1 1 calc R . .
H26C H 1.2990 0.3748 0.6240 0.072 Uiso 1 1 calc R . .
C27 C 1.2302(3) 0.4645(2) 0.50738(17) 0.0511(9) Uani 1 1 d . . .
H27A H 1.2429 0.4842 0.4587 0.077 Uiso 1 1 calc R . .
H27B H 1.2576 0.5082 0.5368 0.077 Uiso 1 1 calc R . .
H27C H 1.1564 0.4677 0.5189 0.077 Uiso 1 1 calc R . .
C28 C 0.9234(2) 0.2553(2) 0.52830(14) 0.0357(7) Uani 1 1 d . . .
H28A H 0.8502 0.2495 0.5261 0.043 Uiso 1 1 calc R . .
H28B H 0.9301 0.3250 0.5249 0.043 Uiso 1 1 calc R . .
C29 C 0.9565(2) 0.2149(2) 0.59764(14) 0.0312(7) Uani 1 1 d . . .
C30 C 0.9720(2) 0.1155(2) 0.61093(16) 0.0389(7) Uani 1 1 d . . .
H30 H 0.9652 0.0726 0.5755 0.047 Uiso 1 1 calc R . .
C31 C 0.9972(2) 0.0785(3) 0.67556(17) 0.0487(9) Uani 1 1 d . . .
H31 H 1.0065 0.0105 0.6846 0.058 Uiso 1 1 calc R . .
C32 C 1.0089(3) 0.1401(3) 0.72673(18) 0.0570(10) Uani 1 1 d . . .
H32 H 1.0264 0.1145 0.7710 0.068 Uiso 1 1 calc R . .
C33 C 0.9953(3) 0.2388(3) 0.71401(17) 0.0537(9) Uani 1 1 d . . .
H33 H 1.0043 0.2813 0.7492 0.064 Uiso 1 1 calc R . .
C34 C 0.9684(2) 0.2759(2) 0.64936(16) 0.0423(8) Uani 1 1 d . . .
H34 H 0.9581 0.3440 0.6408 0.051 Uiso 1 1 calc R . .
C35 C 0.9244(2) 0.1822(2) 0.41484(14) 0.0312(7) Uani 1 1 d . . .
C36 C 0.8490(2) 0.1237(2) 0.42884(15) 0.0333(7) Uani 1 1 d . . .
H36 H 0.8359 0.0997 0.4748 0.040 Uiso 1 1 calc R . .
C37 C 0.7917(2) 0.0993(2) 0.37661(14) 0.0317(7) Uani 1 1 d . . .
C38 C 0.8140(2) 0.13331(19) 0.30987(14) 0.0303(7) Uani 1 1 d . . .
H38 H 0.7775 0.1159 0.2734 0.036 Uiso 1 1 calc R . .
C39 C 0.8893(2) 0.19272(19) 0.29546(14) 0.0277(6) Uani 1 1 d . . .
C40 C 0.9437(2) 0.2175(2) 0.34787(14) 0.0300(6) Uani 1 1 d . . .
H40 H 0.9945 0.2588 0.3381 0.036 Uiso 1 1 calc R . .
C41 C 0.7079(2) 0.0349(2) 0.39426(15) 0.0368(7) Uani 1 1 d . . .
C42 C 0.7493(3) -0.0561(2) 0.43505(19) 0.0572(10) Uani 1 1 d . . .
H42A H 0.8050 -0.0937 0.4070 0.086 Uiso 1 1 calc R . .
H42B H 0.6944 -0.0954 0.4467 0.086 Uiso 1 1 calc R . .
H42C H 0.7751 -0.0377 0.4777 0.086 Uiso 1 1 calc R . .
C43 C 0.6208(2) 0.0937(3) 0.43754(17) 0.0502(9) Uani 1 1 d . . .
H43A H 0.6469 0.1144 0.4793 0.075 Uiso 1 1 calc R . .
H43B H 0.5669 0.0536 0.4506 0.075 Uiso 1 1 calc R . .
H43C H 0.5926 0.1507 0.4104 0.075 Uiso 1 1 calc R . .
C44 C 0.6680(2) 0.0017(2) 0.32871(16) 0.0466(8) Uani 1 1 d . . .
H44A H 0.7256 -0.0296 0.2988 0.070 Uiso 1 1 calc R . .
H44B H 0.6329 0.0578 0.3040 0.070 Uiso 1 1 calc R . .
H44C H 0.6201 -0.0445 0.3415 0.070 Uiso 1 1 calc R . .
C45 C 1.0116(2) 0.2176(2) 0.19532(14) 0.0304(6) Uani 1 1 d . . .
H45A H 1.0584 0.2211 0.2320 0.036 Uiso 1 1 calc R . .
H45B H 1.0195 0.2720 0.1618 0.036 Uiso 1 1 calc R . .
C46 C 1.0440(2) 0.12358(19) 0.15849(14) 0.0282(6) Uani 1 1 d . . .
C47 C 0.9742(2) 0.0766(2) 0.12829(15) 0.0358(7) Uani 1 1 d . . .
H47 H 0.9035 0.1020 0.1327 0.043 Uiso 1 1 calc R . .
C48 C 1.0063(3) -0.0064(2) 0.09201(16) 0.0419(8) Uani 1 1 d . . .
H48 H 0.9578 -0.0372 0.0712 0.050 Uiso 1 1 calc R . .
C49 C 1.1086(3) -0.0449(2) 0.08572(17) 0.0478(8) Uani 1 1 d . . .
H49 H 1.1306 -0.1019 0.0603 0.057 Uiso 1 1 calc R . .
C50 C 1.1792(2) -0.0001(2) 0.11674(18) 0.0464(8) Uani 1 1 d . . .
H50 H 1.2496 -0.0266 0.1131 0.056 Uiso 1 1 calc R . .
C51 C 1.1465(2) 0.0834(2) 0.15304(15) 0.0348(7) Uani 1 1 d . . .
H51 H 1.1948 0.1137 0.1745 0.042 Uiso 1 1 calc R . .
C52 C 0.8271(2) 0.29007(19) 0.19618(14) 0.0288(6) Uani 1 1 d . . .
C53 C 0.7397(2) 0.32912(19) 0.23588(14) 0.0298(6) Uani 1 1 d . . .
H53 H 0.7339 0.3130 0.2839 0.036 Uiso 1 1 calc R . .
C54 C 0.6607(2) 0.39086(19) 0.20784(14) 0.0299(6) Uani 1 1 d . . .
C55 C 0.6699(2) 0.4147(2) 0.13745(14) 0.0334(7) Uani 1 1 d . . .
H55 H 0.6179 0.4586 0.1174 0.040 Uiso 1 1 calc R . .
C56 C 0.7549(2) 0.3742(2) 0.09663(14) 0.0317(7) Uani 1 1 d . . .
C57 C 0.8334(2) 0.3124(2) 0.12485(14) 0.0318(7) Uani 1 1 d . . .
H57 H 0.8912 0.2853 0.0961 0.038 Uiso 1 1 calc R . .
C58 C 0.5646(2) 0.4279(2) 0.25400(15) 0.0360(7) Uani 1 1 d . . .
C59 C 0.5934(3) 0.4926(3) 0.3078(2) 0.0634(11) Uani 1 1 d . . .
H59A H 0.6191 0.5490 0.2847 0.095 Uiso 1 1 calc R . .
H59B H 0.6468 0.4563 0.3345 0.095 Uiso 1 1 calc R . .
H59C H 0.5331 0.5142 0.3389 0.095 Uiso 1 1 calc R . .
C60 C 0.5197(2) 0.3416(2) 0.29064(16) 0.0456(8) Uani 1 1 d . . .
H60A H 0.5044 0.2980 0.2560 0.068 Uiso 1 1 calc R . .
H60B H 0.4568 0.3654 0.3186 0.068 Uiso 1 1 calc R . .
H60C H 0.5696 0.3064 0.3206 0.068 Uiso 1 1 calc R . .
C61 C 0.4811(2) 0.4852(2) 0.21411(18) 0.0499(9) Uani 1 1 d . . .
H61A H 0.5074 0.5404 0.1896 0.075 Uiso 1 1 calc R . .
H61B H 0.4227 0.5089 0.2463 0.075 Uiso 1 1 calc R . .
H61C H 0.4592 0.4436 0.1807 0.075 Uiso 1 1 calc R . .
C62 C 0.7557(2) 0.3133(2) -0.02182(15) 0.0335(7) Uani 1 1 d . . .
H62A H 0.7733 0.2517 0.0046 0.040 Uiso 1 1 calc R . .
H62B H 0.8087 0.3155 -0.0608 0.040 Uiso 1 1 calc R . .
C63 C 0.6533(2) 0.3117(2) -0.05161(15) 0.0333(7) Uani 1 1 d . . .
C64 C 0.5622(2) 0.3615(2) -0.02162(16) 0.0411(8) Uani 1 1 d . . .
H64 H 0.5635 0.4001 0.0173 0.049 Uiso 1 1 calc R . .
C65 C 0.4710(2) 0.3550(2) -0.04807(17) 0.0459(8) Uani 1 1 d . . .
H65 H 0.4094 0.3889 -0.0272 0.055 Uiso 1 1 calc R . .
C66 C 0.4676(3) 0.2996(2) -0.10483(18) 0.0493(9) Uani 1 1 d . . .
H66 H 0.4039 0.2946 -0.1225 0.059 Uiso 1 1 calc R . .
C67 C 0.5570(3) 0.2518(2) -0.13557(17) 0.0466(8) Uani 1 1 d . . .
H67 H 0.5556 0.2148 -0.1753 0.056 Uiso 1 1 calc R . .
C68 C 0.6493(2) 0.2577(2) -0.10842(16) 0.0399(7) Uani 1 1 d . . .
H68 H 0.7108 0.2238 -0.1295 0.048 Uiso 1 1 calc R . .
C69 C 0.77215(19) 0.48428(19) -0.00488(13) 0.0258(6) Uani 1 1 d . . .
C70 C 0.8018(2) 0.5545(2) 0.03605(14) 0.0313(7) Uani 1 1 d . . .
H70 H 0.8145 0.5384 0.0829 0.038 Uiso 1 1 calc R . .
C71 C 0.8131(2) 0.6464(2) 0.00953(15) 0.0322(7) Uani 1 1 d . . .
C72 C 0.7958(2) 0.6684(2) -0.06012(14) 0.0332(7) Uani 1 1 d . . .
H72 H 0.8050 0.7305 -0.0794 0.040 Uiso 1 1 calc R . .
C73 C 0.7654(2) 0.6004(2) -0.10115(14) 0.0306(7) Uani 1 1 d . . .
C74 C 0.7537(2) 0.5099(2) -0.07334(14) 0.0307(6) Uani 1 1 d . . .
H74 H 0.7327 0.4637 -0.1015 0.037 Uiso 1 1 calc R . .
C75 C 0.8495(2) 0.7227(2) 0.05221(15) 0.0365(7) Uani 1 1 d . . .
C76 C 0.8511(3) 0.6917(3) 0.12847(16) 0.0530(9) Uani 1 1 d . . .
H76A H 0.7831 0.6783 0.1463 0.080 Uiso 1 1 calc R . .
H76B H 0.8705 0.7438 0.1546 0.080 Uiso 1 1 calc R . .
H76C H 0.9010 0.6332 0.1336 0.080 Uiso 1 1 calc R . .
C77 C 0.9591(2) 0.7356(3) 0.02417(18) 0.0502(9) Uani 1 1 d . . .
H77A H 0.9851 0.7816 0.0524 0.075 Uiso 1 1 calc R . .
H77B H 0.9586 0.7602 -0.0238 0.075 Uiso 1 1 calc R . .
H77C H 1.0034 0.6730 0.0261 0.075 Uiso 1 1 calc R . .
C78 C 0.7815(2) 0.8191(2) 0.04565(17) 0.0449(8) Uani 1 1 d . . .
H78A H 0.7107 0.8113 0.0608 0.067 Uiso 1 1 calc R . .
H78B H 0.7853 0.8425 -0.0027 0.067 Uiso 1 1 calc R . .
H78C H 0.8046 0.8661 0.0746 0.067 Uiso 1 1 calc R . .
C79 C 0.7768(2) 0.5540(2) -0.22499(15) 0.0341(7) Uani 1 1 d . . .
H79A H 0.7296 0.5693 -0.2621 0.041 Uiso 1 1 calc R . .
H79B H 0.7668 0.4893 -0.2050 0.041 Uiso 1 1 calc R . .
C80 C 0.8863(2) 0.54749(19) -0.25782(15) 0.0333(7) Uani 1 1 d . . .
C81 C 0.9693(2) 0.5298(2) -0.21796(16) 0.0392(7) Uani 1 1 d . . .
H81 H 0.9583 0.5231 -0.1691 0.047 Uiso 1 1 calc R . .
C82 C 1.0680(2) 0.5217(2) -0.24840(18) 0.0439(8) Uani 1 1 d . . .
H82 H 1.1241 0.5104 -0.2203 0.053 Uiso 1 1 calc R . .
C83 C 1.0859(2) 0.5299(2) -0.31861(18) 0.0441(8) Uani 1 1 d . . .
H83 H 1.1540 0.5234 -0.3393 0.053 Uiso 1 1 calc R . .
C84 C 1.0041(3) 0.5478(2) -0.35936(17) 0.0447(8) Uani 1 1 d . . .
H84 H 1.0160 0.5537 -0.4082 0.054 Uiso 1 1 calc R . .
C85 C 0.9045(2) 0.5572(2) -0.32924(15) 0.0366(7) Uani 1 1 d . . .
H85 H 0.8486 0.5702 -0.3575 0.044 Uiso 1 1 calc R . .

loop_
_atom_site_aniso_label
_atom_site_aniso_U_11
_atom_site_aniso_U_22
_atom_site_aniso_U_33
_atom_site_aniso_U_23
_atom_site_aniso_U_13
_atom_site_aniso_U_12
N1 0.0309(12) 0.0273(12) 0.0283(13) 0.0059(10) -0.0057(10) -0.0024(10)
N2 0.0286(13) 0.0471(15) 0.0236(13) 0.0015(11) -0.0058(10) -0.0061(11)
N3 0.0264(12) 0.0346(13) 0.0257(13) 0.0112(10) -0.0056(10) -0.0028(10)
N4 0.0422(14) 0.0302(13) 0.0281(14) 0.0066(11) -0.0046(11) -0.0064(11)
N5 0.0363(13) 0.0357(14) 0.0238(13) 0.0090(11) -0.0043(10) -0.0040(11)
C1 0.0282(15) 0.0351(16) 0.0273(16) 0.0062(13) -0.0092(12) -0.0093(13)
C2 0.0314(15) 0.0415(17) 0.0238(15) 0.0028(13) -0.0025(12) -0.0130(13)
C3 0.0353(16) 0.0332(16) 0.0295(16) -0.0019(13) -0.0062(13) -0.0107(13)
C4 0.0306(15) 0.0286(15) 0.0303(16) 0.0000(12) -0.0052(13) -0.0060(12)
C5 0.0318(15) 0.0308(15) 0.0241(15) 0.0044(12) -0.0063(12) -0.0111(13)
C6 0.0244(14) 0.0376(16) 0.0242(15) 0.0017(12) -0.0045(12) -0.0090(12)
C7 0.0410(17) 0.0426(18) 0.0327(18) -0.0039(14) 0.0018(14) -0.0100(14)
C8 0.073(2) 0.059(2) 0.036(2) -0.0085(17) 0.0017(18) 0.0012(19)
C9 0.0415(19) 0.068(2) 0.057(2) -0.0176(19) 0.0119(17) -0.0160(18)
C10 0.065(2) 0.043(2) 0.054(2) -0.0031(17) 0.0115(18) -0.0032(18)
C11 0.0336(16) 0.0390(17) 0.0323(17) 0.0091(14) -0.0062(13) -0.0003(13)
C12 0.0385(17) 0.0346(17) 0.0322(17) 0.0046(13) 0.0025(14) -0.0030(14)
C13 0.0400(18) 0.0405(19) 0.044(2) 0.0019(15) 0.0018(15) -0.0059(15)
C14 0.046(2) 0.046(2) 0.060(2) -0.0096(17) 0.0063(17) -0.0148(17)
C15 0.075(3) 0.035(2) 0.075(3) -0.0071(19) 0.005(2) -0.0117(19)
C16 0.073(3) 0.036(2) 0.075(3) 0.0042(19) -0.010(2) 0.0041(19)
C17 0.053(2) 0.045(2) 0.053(2) 0.0071(17) -0.0090(17) -0.0026(17)
C18 0.0345(16) 0.0270(15) 0.0234(15) 0.0115(12) -0.0073(12) -0.0018(12)
C19 0.0307(15) 0.0376(17) 0.0253(16) 0.0082(13) -0.0063(13) -0.0110(13)
C20 0.0356(16) 0.0341(16) 0.0269(16) 0.0071(13) -0.0078(13) -0.0091(13)
C21 0.0359(16) 0.0315(16) 0.0256(16) 0.0049(12) -0.0026(13) -0.0029(13)
C22 0.0294(15) 0.0348(16) 0.0219(15) 0.0089(12) -0.0064(12) -0.0053(13)
C23 0.0309(15) 0.0299(15) 0.0234(15) 0.0069(12) -0.0092(12) -0.0068(12)
C24 0.0423(18) 0.0402(18) 0.0354(18) -0.0033(14) -0.0044(14) -0.0132(14)
C25 0.050(2) 0.076(3) 0.056(2) -0.018(2) -0.0013(18) -0.0289(19)
C26 0.062(2) 0.053(2) 0.0332(19) -0.0007(15) -0.0133(16) -0.0191(17)
C27 0.066(2) 0.044(2) 0.048(2) -0.0012(16) -0.0078(18) -0.0182(17)
C28 0.0359(16) 0.0381(17) 0.0327(17) 0.0036(14) -0.0051(14) -0.0044(14)
C29 0.0279(15) 0.0387(17) 0.0276(16) 0.0045(13) -0.0026(12) -0.0079(13)
C30 0.0421(17) 0.0381(18) 0.0351(18) 0.0025(14) 0.0002(14) -0.0040(14)
C31 0.0457(19) 0.050(2) 0.046(2) 0.0183(17) 0.0003(16) 0.0005(16)
C32 0.050(2) 0.084(3) 0.035(2) 0.022(2) -0.0087(16) -0.007(2)
C33 0.060(2) 0.075(3) 0.0318(19) -0.0015(18) -0.0105(16) -0.026(2)
C34 0.0479(19) 0.0436(19) 0.0377(19) 0.0071(15) -0.0030(15) -0.0166(15)
C35 0.0291(15) 0.0380(17) 0.0259(16) 0.0074(13) -0.0067(12) -0.0029(13)
C36 0.0306(15) 0.0404(17) 0.0284(16) 0.0119(13) -0.0059(13) -0.0056(13)
C37 0.0304(15) 0.0331(16) 0.0319(17) 0.0125(13) -0.0097(13) -0.0053(13)
C38 0.0295(15) 0.0316(16) 0.0312(16) 0.0068(13) -0.0130(13) -0.0053(12)
C39 0.0272(14) 0.0298(15) 0.0254(15) 0.0091(12) -0.0065(12) -0.0022(12)
C40 0.0297(15) 0.0296(15) 0.0305(16) 0.0070(12) -0.0063(12) -0.0039(12)
C41 0.0320(16) 0.0442(18) 0.0363(18) 0.0129(14) -0.0103(14) -0.0124(14)
C42 0.051(2) 0.056(2) 0.068(2) 0.0346(19) -0.0176(18) -0.0244(18)
C43 0.0411(19) 0.066(2) 0.047(2) 0.0077(17) -0.0021(16) -0.0213(17)
C44 0.0432(18) 0.055(2) 0.046(2) 0.0077(16) -0.0045(15) -0.0247(16)
C45 0.0298(15) 0.0319(16) 0.0301(16) 0.0058(13) -0.0065(12) -0.0062(12)
C46 0.0334(15) 0.0267(15) 0.0253(15) 0.0099(12) -0.0080(12) -0.0067(12)
C47 0.0401(17) 0.0321(17) 0.0366(18) 0.0065(14) -0.0120(14) -0.0064(14)
C48 0.057(2) 0.0314(17) 0.0410(19) 0.0039(14) -0.0144(16) -0.0157(16)
C49 0.064(2) 0.0312(17) 0.048(2) -0.0069(15) -0.0023(17) -0.0065(16)
C50 0.0398(18) 0.0386(19) 0.060(2) -0.0040(16) -0.0017(16) -0.0019(15)
C51 0.0362(17) 0.0316(16) 0.0379(18) 0.0023(14) -0.0081(14) -0.0073(13)
C52 0.0341(16) 0.0292(15) 0.0232(15) 0.0081(12) -0.0087(12) -0.0039(12)
C53 0.0361(16) 0.0336(16) 0.0209(15) 0.0032(12) -0.0042(12) -0.0095(13)
C54 0.0309(15) 0.0284(15) 0.0304(16) 0.0008(12) -0.0016(12) -0.0052(12)
C55 0.0317(16) 0.0345(16) 0.0314(17) 0.0057(13) -0.0037(13) 0.0024(13)
C56 0.0362(16) 0.0326(16) 0.0259(16) 0.0075(13) -0.0052(13) -0.0049(13)
C57 0.0311(15) 0.0354(16) 0.0272(16) 0.0053(13) -0.0005(12) -0.0015(13)
C58 0.0338(16) 0.0358(17) 0.0378(18) 0.0019(14) -0.0028(14) -0.0043(13)
C59 0.041(2) 0.076(3) 0.074(3) -0.037(2) 0.0043(19) -0.0068(19)
C60 0.0390(18) 0.053(2) 0.043(2) 0.0092(16) 0.0030(15) -0.0078(16)
C61 0.0364(18) 0.055(2) 0.056(2) 0.0108(17) 0.0001(16) -0.0040(16)
C62 0.0355(16) 0.0321(16) 0.0322(17) 0.0040(13) -0.0037(13) -0.0035(13)
C63 0.0354(16) 0.0324(16) 0.0317(17) 0.0086(13) -0.0039(13) -0.0055(13)
C64 0.0394(18) 0.0452(19) 0.0375(18) 0.0113(15) -0.0063(15) -0.0046(15)
C65 0.0357(18) 0.055(2) 0.047(2) 0.0104(17) -0.0035(15) -0.0090(15)
C66 0.044(2) 0.055(2) 0.052(2) 0.0185(18) -0.0153(17) -0.0172(17)
C67 0.053(2) 0.052(2) 0.039(2) 0.0054(16) -0.0135(17) -0.0179(17)
C68 0.0441(18) 0.0378(18) 0.0386(19) 0.0045(15) -0.0049(15) -0.0093(14)
C69 0.0215(13) 0.0281(15) 0.0267(15) 0.0063(12) -0.0025(11) -0.0012(11)
C70 0.0287(15) 0.0391(17) 0.0265(16) 0.0037(13) -0.0048(12) -0.0062(13)
C71 0.0258(14) 0.0339(16) 0.0375(17) 0.0038(13) -0.0053(13) -0.0062(12)
C72 0.0350(16) 0.0343(17) 0.0308(17) 0.0111(13) -0.0045(13) -0.0094(13)
C73 0.0283(15) 0.0339(16) 0.0289(16) 0.0053(13) -0.0025(12) -0.0040(13)
C74 0.0324(15) 0.0322(16) 0.0259(16) 0.0030(12) -0.0034(12) 0.0007(13)
C75 0.0373(17) 0.0389(17) 0.0354(18) 0.0041(14) -0.0109(14) -0.0101(14)
C76 0.065(2) 0.056(2) 0.042(2) -0.0002(17) -0.0146(18) -0.0189(18)
C77 0.0350(17) 0.058(2) 0.060(2) -0.0038(18) -0.0068(16) -0.0123(16)
C78 0.0478(19) 0.0440(19) 0.044(2) -0.0085(15) -0.0068(16) -0.0055(16)
C79 0.0353(16) 0.0298(16) 0.0382(18) 0.0117(13) -0.0091(14) -0.0086(13)
C80 0.0372(16) 0.0244(15) 0.0382(18) 0.0052(13) -0.0042(14) -0.0054(13)
C81 0.0376(17) 0.0376(18) 0.0418(19) 0.0117(14) -0.0112(14) -0.0025(14)
C82 0.0384(18) 0.0400(19) 0.053(2) 0.0067(16) -0.0088(16) -0.0033(15)
C83 0.0363(17) 0.0361(18) 0.058(2) 0.0022(16) -0.0008(16) -0.0025(14)
C84 0.057(2) 0.0334(18) 0.0409(19) 0.0033(14) 0.0041(16) -0.0041(15)
C85 0.0395(17) 0.0319(16) 0.0386(19) 0.0062(13) -0.0070(14) -0.0062(14)

loop_
_atom_type_symbol
_atom_type_description
_atom_type_scat_dispersion_real
_atom_type_scat_dispersion_imag
_atom_type_scat_source
C C 0.0033 0.0016 'International Tables Vol C Tables 4.2.6.8 and 6.1.1.4'
H H 0.0000 0.0000 'International Tables Vol C Tables 4.2.6.8 and 6.1.1.4'
N N 0.0061 0.0033 'International Tables Vol C Tables 4.2.6.8 and 6.1.1.4'

loop_
_geom_angle_atom_site_label_1
_geom_angle_atom_site_label_2
_geom_angle_atom_site_label_3
_geom_angle
_geom_angle_site_symmetry_1
_geom_angle_site_symmetry_3
_geom_angle_publ_flag
C5 N1 C18 118.5(2) . . ?
C5 N1 C11 119.8(2) . . ?
C18 N1 C11 115.0(2) . . ?
C22 N2 C35 119.4(2) . . ?
C22 N2 C28 119.6(2) . . ?
C35 N2 C28 117.3(2) . . ?
C52 N3 C39 119.1(2) . . ?
C52 N3 C45 122.4(2) . . ?
C39 N3 C45 117.7(2) . . ?
C69 N4 C56 120.9(2) . . ?
C69 N4 C62 120.6(2) . . ?
C56 N4 C62 118.5(2) . . ?
C1 N5 C73 120.4(2) 2_765 . ?
C1 N5 C79 118.4(2) 2_765 . ?
C73 N5 C79 121.2(2) . . ?
C6 C1 C2 119.6(3) . . ?
C6 C1 N5 119.7(3) . 2_765 ?
C2 C1 N5 120.6(2) . 2_765 ?
C3 C2 C1 121.4(3) . . ?
C3 C2 H2 119.3 . . ?
C1 C2 H2 119.3 . . ?
C2 C3 C4 118.5(3) . . ?
C2 C3 C7 120.6(3) . . ?
C4 C3 C7 120.8(3) . . ?
C3 C4 C5 121.1(3) . . ?
C3 C4 H4 119.4 . . ?
C5 C4 H4 119.4 . . ?
C6 C5 C4 119.4(2) . . ?
C6 C5 N1 119.7(2) . . ?
C4 C5 N1 120.8(2) . . ?
C1 C6 C5 120.0(3) . . ?
C1 C6 H6 120.0 . . ?
C5 C6 H6 120.0 . . ?
C10 C7 C9 109.4(3) . . ?
C10 C7 C3 112.2(3) . . ?
C9 C7 C3 108.2(2) . . ?
C10 C7 C8 107.9(3) . . ?
C9 C7 C8 108.8(3) . . ?
C3 C7 C8 110.3(3) . . ?
C7 C8 H8A 109.5 . . ?
C7 C8 H8B 109.5 . . ?
H8A C8 H8B 109.5 . . ?
C7 C8 H8C 109.5 . . ?
H8A C8 H8C 109.5 . . ?
H8B C8 H8C 109.5 . . ?
C7 C9 H9A 109.5 . . ?
C7 C9 H9B 109.5 . . ?
H9A C9 H9B 109.5 . . ?
C7 C9 H9C 109.5 . . ?
H9A C9 H9C 109.5 . . ?
H9B C9 H9C 109.5 . . ?
C7 C10 H10A 109.5 . . ?
C7 C10 H10B 109.5 . . ?
H10A C10 H10B 109.5 . . ?
C7 C10 H10C 109.5 . . ?
H10A C10 H10C 109.5 . . ?
H10B C10 H10C 109.5 . . ?
N1 C11 C12 115.3(2) . . ?
N1 C11 H11A 108.4 . . ?
C12 C11 H11A 108.4 . . ?
N1 C11 H11B 108.4 . . ?
C12 C11 H11B 108.4 . . ?
H11A C11 H11B 107.5 . . ?
C13 C12 C17 118.7(3) . . ?
C13 C12 C11 122.7(3) . . ?
C17 C12 C11 118.6(3) . . ?
C12 C13 C14 120.2(3) . . ?
C12 C13 H13 119.9 . . ?
C14 C13 H13 119.9 . . ?
C15 C14 C13 120.1(3) . . ?
C15 C14 H14 119.9 . . ?
C13 C14 H14 119.9 . . ?
C16 C15 C14 120.2(3) . . ?
C16 C15 H15 119.9 . . ?
C14 C15 H15 119.9 . . ?
C15 C16 C17 119.6(3) . . ?
C15 C16 H16 120.2 . . ?
C17 C16 H16 120.2 . . ?
C16 C17 C12 121.2(3) . . ?
C16 C17 H17 119.4 . . ?
C12 C17 H17 119.4 . . ?
C23 C18 C19 120.8(3) . . ?
C23 C18 N1 119.5(2) . . ?
C19 C18 N1 119.7(2) . . ?
C20 C19 C18 120.0(3) . . ?
C20 C19 H19 120.0 . . ?
C18 C19 H19 120.0 . . ?
C19 C20 C21 118.7(3) . . ?
C19 C20 C24 122.4(3) . . ?
C21 C20 C24 118.9(3) . . ?
C22 C21 C20 121.5(3) . . ?
C22 C21 H21 119.3 . . ?
C20 C21 H21 119.3 . . ?
C21 C22 C23 118.4(2) . . ?
C21 C22 N2 121.7(3) . . ?
C23 C22 N2 119.8(2) . . ?
C18 C23 C22 120.4(3) . . ?
C18 C23 H23 119.8 . . ?
C22 C23 H23 119.8 . . ?
C27 C24 C20 109.9(2) . . ?
C27 C24 C25 107.8(3) . . ?
C20 C24 C25 112.4(3) . . ?
C27 C24 C26 110.2(3) . . ?
C20 C24 C26 108.8(2) . . ?
C25 C24 C26 107.7(3) . . ?
C24 C25 H25A 109.5 . . ?
C24 C25 H25B 109.5 . . ?
H25A C25 H25B 109.5 . . ?
C24 C25 H25C 109.5 . . ?
H25A C25 H25C 109.5 . . ?
H25B C25 H25C 109.5 . . ?
C24 C26 H26A 109.5 . . ?
C24 C26 H26B 109.5 . . ?
H26A C26 H26B 109.5 . . ?
C24 C26 H26C 109.5 . . ?
H26A C26 H26C 109.5 . . ?
H26B C26 H26C 109.5 . . ?
C24 C27 H27A 109.5 . . ?
C24 C27 H27B 109.5 . . ?
H27A C27 H27B 109.5 . . ?
C24 C27 H27C 109.5 . . ?
H27A C27 H27C 109.5 . . ?
H27B C27 H27C 109.5 . . ?
N2 C28 C29 114.3(2) . . ?
N2 C28 H28A 108.7 . . ?
C29 C28 H28A 108.7 . . ?
N2 C28 H28B 108.7 . . ?
C29 C28 H28B 108.7 . . ?
H28A C28 H28B 107.6 . . ?
C34 C29 C30 119.0(3) . . ?
C34 C29 C28 120.7(3) . . ?
C30 C29 C28 120.3(3) . . ?
C31 C30 C29 120.4(3) . . ?
C31 C30 H30 119.8 . . ?
C29 C30 H30 119.8 . . ?
C32 C31 C30 120.1(3) . . ?
C32 C31 H31 120.0 . . ?
C30 C31 H31 120.0 . . ?
C31 C32 C33 120.2(3) . . ?
C31 C32 H32 119.9 . . ?
C33 C32 H32 119.9 . . ?
C32 C33 C34 119.6(3) . . ?
C32 C33 H33 120.2 . . ?
C34 C33 H33 120.2 . . ?
C29 C34 C33 120.7(3) . . ?
C29 C34 H34 119.7 . . ?
C33 C34 H34 119.7 . . ?
C36 C35 C40 119.6(3) . . ?
C36 C35 N2 120.5(2) . . ?
C40 C35 N2 120.0(2) . . ?
C35 C36 C37 121.2(3) . . ?
C35 C36 H36 119.4 . . ?
C37 C36 H36 119.4 . . ?
C38 C37 C36 118.2(3) . . ?
C38 C37 C41 122.0(2) . . ?
C36 C37 C41 119.7(2) . . ?
C37 C38 C39 120.9(3) . . ?
C37 C38 H38 119.6 . . ?
C39 C38 H38 119.6 . . ?
C40 C39 C38 120.1(2) . . ?
C40 C39 N3 120.6(2) . . ?
C38 C39 N3 119.3(2) . . ?
C39 C40 C35 120.0(3) . . ?
C39 C40 H40 120.0 . . ?
C35 C40 H40 120.0 . . ?
C42 C41 C43 109.8(3) . . ?
C42 C41 C44 107.1(3) . . ?
C43 C41 C44 110.0(2) . . ?
C42 C41 C37 110.8(2) . . ?
C43 C41 C37 107.8(3) . . ?
C44 C41 C37 111.4(2) . . ?
C41 C42 H42A 109.5 . . ?
C41 C42 H42B 109.5 . . ?
H42A C42 H42B 109.5 . . ?
C41 C42 H42C 109.5 . . ?
H42A C42 H42C 109.5 . . ?
H42B C42 H42C 109.5 . . ?
C41 C43 H43A 109.5 . . ?
C41 C43 H43B 109.5 . . ?
H43A C43 H43B 109.5 . . ?
C41 C43 H43C 109.5 . . ?
H43A C43 H43C 109.5 . . ?
H43B C43 H43C 109.5 . . ?
C41 C44 H44A 109.5 . . ?
C41 C44 H44B 109.5 . . ?
H44A C44 H44B 109.5 . . ?
C41 C44 H44C 109.5 . . ?
H44A C44 H44C 109.5 . . ?
H44B C44 H44C 109.5 . . ?
N3 C45 C46 114.7(2) . . ?
N3 C45 H45A 108.6 . . ?
C46 C45 H45A 108.6 . . ?
N3 C45 H45B 108.6 . . ?
C46 C45 H45B 108.6 . . ?
H45A C45 H45B 107.6 . . ?
C51 C46 C47 118.6(3) . . ?
C51 C46 C45 119.6(2) . . ?
C47 C46 C45 121.8(2) . . ?
C48 C47 C46 120.8(3) . . ?
C48 C47 H47 119.6 . . ?
C46 C47 H47 119.6 . . ?
C47 C48 C49 120.4(3) . . ?
C47 C48 H48 119.8 . . ?
C49 C48 H48 119.8 . . ?
C48 C49 C50 119.7(3) . . ?
C48 C49 H49 120.2 . . ?
C50 C49 H49 120.2 . . ?
C51 C50 C49 119.7(3) . . ?
C51 C50 H50 120.2 . . ?
C49 C50 H50 120.2 . . ?
C50 C51 C46 120.9(3) . . ?
C50 C51 H51 119.5 . . ?
C46 C51 H51 119.5 . . ?
C53 C52 N3 120.9(2) . . ?
C53 C52 C57 118.2(2) . . ?
N3 C52 C57 121.0(2) . . ?
C54 C53 C52 122.4(2) . . ?
C54 C53 H53 118.8 . . ?
C52 C53 H53 118.8 . . ?
C53 C54 C55 118.5(3) . . ?
C53 C54 C58 119.7(2) . . ?
C55 C54 C58 121.8(2) . . ?
C56 C55 C54 119.9(3) . . ?
C56 C55 H55 120.0 . . ?
C54 C55 H55 120.0 . . ?
C57 C56 C55 121.3(3) . . ?
C57 C56 N4 118.8(3) . . ?
C55 C56 N4 119.9(2) . . ?
C56 C57 C52 119.6(3) . . ?
C56 C57 H57 120.2 . . ?
C52 C57 H57 120.2 . . ?
C61 C58 C59 108.4(3) . . ?
C61 C58 C54 113.1(2) . . ?
C59 C58 C54 108.9(2) . . ?
C61 C58 C60 107.3(2) . . ?
C59 C58 C60 109.4(3) . . ?
C54 C58 C60 109.8(2) . . ?
C58 C59 H59A 109.5 . . ?
C58 C59 H59B 109.5 . . ?
H59A C59 H59B 109.5 . . ?
C58 C59 H59C 109.5 . . ?
H59A C59 H59C 109.5 . . ?
H59B C59 H59C 109.5 . . ?
C58 C60 H60A 109.5 . . ?
C58 C60 H60B 109.5 . . ?
H60A C60 H60B 109.5 . . ?
C58 C60 H60C 109.5 . . ?
H60A C60 H60C 109.5 . . ?
H60B C60 H60C 109.5 . . ?
C58 C61 H61A 109.5 . . ?
C58 C61 H61B 109.5 . . ?
H61A C61 H61B 109.5 . . ?
C58 C61 H61C 109.5 . . ?
H61A C61 H61C 109.5 . . ?
H61B C61 H61C 109.5 . . ?
N4 C62 C63 116.0(2) . . ?
N4 C62 H62A 108.3 . . ?
C63 C62 H62A 108.3 . . ?
N4 C62 H62B 108.3 . . ?
C63 C62 H62B 108.3 . . ?
H62A C62 H62B 107.4 . . ?
C68 C63 C64 118.7(3) . . ?
C68 C63 C62 119.4(3) . . ?
C64 C63 C62 121.9(3) . . ?
C65 C64 C63 120.3(3) . . ?
C65 C64 H64 119.9 . . ?
C63 C64 H64 119.9 . . ?
C64 C65 C66 120.7(3) . . ?
C64 C65 H65 119.7 . . ?
C66 C65 H65 119.7 . . ?
C67 C66 C65 119.5(3) . . ?
C67 C66 H66 120.2 . . ?
C65 C66 H66 120.2 . . ?
C66 C67 C68 119.8(3) . . ?
C66 C67 H67 120.1 . . ?
C68 C67 H67 120.1 . . ?
C63 C68 C67 121.0(3) . . ?
C63 C68 H68 119.5 . . ?
C67 C68 H68 119.5 . . ?
N4 C69 C74 121.5(2) . . ?
N4 C69 C70 120.5(2) . . ?
C74 C69 C70 118.0(2) . . ?
C71 C70 C69 121.5(3) . . ?
C71 C70 H70 119.3 . . ?
C69 C70 H70 119.3 . . ?
C70 C71 C72 118.6(3) . . ?
C70 C71 C75 122.4(3) . . ?
C72 C71 C75 118.9(2) . . ?
C73 C72 C71 120.7(3) . . ?
C73 C72 H72 119.6 . . ?
C71 C72 H72 119.6 . . ?
C74 C73 C72 119.5(3) . . ?
C74 C73 N5 120.4(3) . . ?
C72 C73 N5 120.1(2) . . ?
C73 C74 C69 121.6(3) . . ?
C73 C74 H74 119.2 . . ?
C69 C74 H74 119.2 . . ?
C78 C75 C76 109.0(3) . . ?
C78 C75 C71 110.8(2) . . ?
C76 C75 C71 111.7(2) . . ?
C78 C75 C77 108.6(3) . . ?
C76 C75 C77 108.4(3) . . ?
C71 C75 C77 108.3(3) . . ?
C75 C76 H76A 109.5 . . ?
C75 C76 H76B 109.5 . . ?
H76A C76 H76B 109.5 . . ?
C75 C76 H76C 109.5 . . ?
H76A C76 H76C 109.5 . . ?
H76B C76 H76C 109.5 . . ?
C75 C77 H77A 109.5 . . ?
C75 C77 H77B 109.5 . . ?
H77A C77 H77B 109.5 . . ?
C75 C77 H77C 109.5 . . ?
H77A C77 H77C 109.5 . . ?
H77B C77 H77C 109.5 . . ?
C75 C78 H78A 109.5 . . ?
C75 C78 H78B 109.5 . . ?
H78A C78 H78B 109.5 . . ?
C75 C78 H78C 109.5 . . ?
H78A C78 H78C 109.5 . . ?
H78B C78 H78C 109.5 . . ?
N5 C79 C80 116.6(2) . . ?
N5 C79 H79A 108.1 . . ?
C80 C79 H79A 108.1 . . ?
N5 C79 H79B 108.1 . . ?
C80 C79 H79B 108.1 . . ?
H79A C79 H79B 107.3 . . ?
C81 C80 C85 118.5(3) . . ?
C81 C80 C79 121.3(3) . . ?
C85 C80 C79 120.2(3) . . ?
C82 C81 C80 120.8(3) . . ?
C82 C81 H81 119.6 . . ?
C80 C81 H81 119.6 . . ?
C83 C82 C81 120.7(3) . . ?
C83 C82 H82 119.6 . . ?
C81 C82 H82 119.6 . . ?
C82 C83 C84 119.5(3) . . ?
C82 C83 H83 120.3 . . ?
C84 C83 H83 120.3 . . ?
C83 C84 C85 120.3(3) . . ?
C83 C84 H84 119.9 . . ?
C85 C84 H84 119.9 . . ?
C84 C85 C80 120.2(3) . . ?
C84 C85 H85 119.9 . . ?
C80 C85 H85 119.9 . . ?

loop_
_geom_bond_atom_site_label_1
_geom_bond_atom_site_label_2
_geom_bond_distance
_geom_bond_site_symmetry_2
_geom_bond_publ_flag
N1 C5 1.400(3) . ?
N1 C18 1.430(4) . ?
N1 C11 1.464(3) . ?
N2 C22 1.412(3) . ?
N2 C35 1.436(3) . ?
N2 C28 1.452(4) . ?
N3 C52 1.401(3) . ?
N3 C39 1.429(3) . ?
N3 C45 1.458(3) . ?
N4 C69 1.391(3) . ?
N4 C56 1.440(3) . ?
N4 C62 1.452(4) . ?
N5 C1 1.411(3) 2_765 ?
N5 C73 1.426(3) . ?
N5 C79 1.449(4) . ?
C1 C6 1.395(4) . ?
C1 C2 1.396(4) . ?
C1 N5 1.411(3) 2_765 ?
C2 C3 1.385(4) . ?
C2 H2 0.9500 . ?
C3 C4 1.396(4) . ?
C3 C7 1.536(4) . ?
C4 C5 1.397(4) . ?
C4 H4 0.9500 . ?
C5 C6 1.395(4) . ?
C6 H6 0.9500 . ?
C7 C10 1.511(4) . ?
C7 C9 1.529(4) . ?
C7 C8 1.537(4) . ?
C8 H8A 0.9800 . ?
C8 H8B 0.9800 . ?
C8 H8C 0.9800 . ?
C9 H9A 0.9800 . ?
C9 H9B 0.9800 . ?
C9 H9C 0.9800 . ?
C10 H10A 0.9800 . ?
C10 H10B 0.9800 . ?
C10 H10C 0.9800 . ?
C11 C12 1.516(4) . ?
C11 H11A 0.9900 . ?
C11 H11B 0.9900 . ?
C12 C13 1.373(4) . ?
C12 C17 1.395(4) . ?
C13 C14 1.396(4) . ?
C13 H13 0.9500 . ?
C14 C15 1.375(5) . ?
C14 H14 0.9500 . ?
C15 C16 1.373(5) . ?
C15 H15 0.9500 . ?
C16 C17 1.376(5) . ?
C16 H16 0.9500 . ?
C17 H17 0.9500 . ?
C18 C23 1.374(4) . ?
C18 C19 1.400(4) . ?
C19 C20 1.381(4) . ?
C19 H19 0.9500 . ?
C20 C21 1.406(4) . ?
C20 C24 1.533(4) . ?
C21 C22 1.396(4) . ?
C21 H21 0.9500 . ?
C22 C23 1.397(4) . ?
C23 H23 0.9500 . ?
C24 C27 1.528(4) . ?
C24 C25 1.535(4) . ?
C24 C26 1.535(4) . ?
C25 H25A 0.9800 . ?
C25 H25B 0.9800 . ?
C25 H25C 0.9800 . ?
C26 H26A 0.9800 . ?
C26 H26B 0.9800 . ?
C26 H26C 0.9800 . ?
C27 H27A 0.9800 . ?
C27 H27B 0.9800 . ?
C27 H27C 0.9800 . ?
C28 C29 1.511(4) . ?
C28 H28A 0.9900 . ?
C28 H28B 0.9900 . ?
C29 C34 1.379(4) . ?
C29 C30 1.389(4) . ?
C30 C31 1.385(4) . ?
C30 H30 0.9500 . ?
C31 C32 1.375(5) . ?
C31 H31 0.9500 . ?
C32 C33 1.379(5) . ?
C32 H32 0.9500 . ?
C33 C34 1.391(4) . ?
C33 H33 0.9500 . ?
C34 H34 0.9500 . ?
C35 C36 1.383(4) . ?
C35 C40 1.387(4) . ?
C36 C37 1.400(4) . ?
C36 H36 0.9500 . ?
C37 C38 1.384(4) . ?
C37 C41 1.537(4) . ?
C38 C39 1.392(4) . ?
C38 H38 0.9500 . ?
C39 C40 1.380(4) . ?
C40 H40 0.9500 . ?
C41 C42 1.524(4) . ?
C41 C43 1.528(4) . ?
C41 C44 1.534(4) . ?
C42 H42A 0.9800 . ?
C42 H42B 0.9800 . ?
C42 H42C 0.9800 . ?
C43 H43A 0.9800 . ?
C43 H43B 0.9800 . ?
C43 H43C 0.9800 . ?
C44 H44A 0.9800 . ?
C44 H44B 0.9800 . ?
C44 H44C 0.9800 . ?
C45 C46 1.512(4) . ?
C45 H45A 0.9900 . ?
C45 H45B 0.9900 . ?
C46 C51 1.389(4) . ?
C46 C47 1.391(4) . ?
C47 C48 1.377(4) . ?
C47 H47 0.9500 . ?
C48 C49 1.381(4) . ?
C48 H48 0.9500 . ?
C49 C50 1.390(4) . ?
C49 H49 0.9500 . ?
C50 C51 1.385(4) . ?
C50 H50 0.9500 . ?
C51 H51 0.9500 . ?
C52 C53 1.391(4) . ?
C52 C57 1.405(4) . ?
C53 C54 1.389(4) . ?
C53 H53 0.9500 . ?
C54 C55 1.392(4) . ?
C54 C58 1.533(4) . ?
C55 C56 1.386(4) . ?
C55 H55 0.9500 . ?
C56 C57 1.385(4) . ?
C57 H57 0.9500 . ?
C58 C61 1.515(4) . ?
C58 C59 1.519(4) . ?
C58 C60 1.541(4) . ?
C59 H59A 0.9800 . ?
C59 H59B 0.9800 . ?
C59 H59C 0.9800 . ?
C60 H60A 0.9800 . ?
C60 H60B 0.9800 . ?
C60 H60C 0.9800 . ?
C61 H61A 0.9800 . ?
C61 H61B 0.9800 . ?
C61 H61C 0.9800 . ?
C62 C63 1.524(4) . ?
C62 H62A 0.9900 . ?
C62 H62B 0.9900 . ?
C63 C68 1.372(4) . ?
C63 C64 1.398(4) . ?
C64 C65 1.369(4) . ?
C64 H64 0.9500 . ?
C65 C66 1.382(5) . ?
C65 H65 0.9500 . ?
C66 C67 1.376(5) . ?
C66 H66 0.9500 . ?
C67 C68 1.387(4) . ?
C67 H67 0.9500 . ?
C68 H68 0.9500 . ?
C69 C74 1.393(4) . ?
C69 C70 1.408(4) . ?
C70 C71 1.386(4) . ?
C70 H70 0.9500 . ?
C71 C72 1.404(4) . ?
C71 C75 1.534(4) . ?
C72 C73 1.390(4) . ?
C72 H72 0.9500 . ?
C73 C74 1.378(4) . ?
C74 H74 0.9500 . ?
C75 C78 1.513(4) . ?
C75 C76 1.526(4) . ?
C75 C77 1.541(4) . ?
C76 H76A 0.9800 . ?
C76 H76B 0.9800 . ?
C76 H76C 0.9800 . ?
C77 H77A 0.9800 . ?
C77 H77B 0.9800 . ?
C77 H77C 0.9800 . ?
C78 H78A 0.9800 . ?
C78 H78B 0.9800 . ?
C78 H78C 0.9800 . ?
C79 C80 1.527(4) . ?
C79 H79A 0.9900 . ?
C79 H79B 0.9900 . ?
C80 C81 1.386(4) . ?
C80 C85 1.392(4) . ?
C81 C82 1.380(4) . ?
C81 H81 0.9500 . ?
C82 C83 1.367(4) . ?
C82 H82 0.9500 . ?
C83 C84 1.384(4) . ?
C83 H83 0.9500 . ?
C84 C85 1.388(4) . ?
C84 H84 0.9500 . ?
C85 H85 0.9500 . ?

loop_
_geom_torsion_atom_site_label_1
_geom_torsion_atom_site_label_2
_geom_torsion_atom_site_label_3
_geom_torsion_atom_site_label_4
_geom_torsion
_geom_torsion_site_symmetry_1
_geom_torsion_site_symmetry_2
_geom_torsion_site_symmetry_3
_geom_torsion_site_symmetry_4
_geom_torsion_publ_flag
C6 C1 C2 C3 1.1(4) . . . . ?
N5 C1 C2 C3 177.9(2) 2_765 . . . ?
C1 C2 C3 C4 -0.4(4) . . . . ?
C1 C2 C3 C7 -176.4(2) . . . . ?
C2 C3 C4 C5 -1.1(4) . . . . ?
C7 C3 C4 C5 174.8(2) . . . . ?
C3 C4 C5 C6 2.0(4) . . . . ?
C3 C4 C5 N1 179.4(2) . . . . ?
C18 N1 C5 C6 -17.0(4) . . . . ?
C11 N1 C5 C6 -166.7(2) . . . . ?
C18 N1 C5 C4 165.6(2) . . . . ?
C11 N1 C5 C4 16.0(4) . . . . ?
C2 C1 C6 C5 -0.3(4) . . . . ?
N5 C1 C6 C5 -177.1(2) 2_765 . . . ?
C4 C5 C6 C1 -1.3(4) . . . . ?
N1 C5 C6 C1 -178.7(2) . . . . ?
C2 C3 C7 C10 -160.7(3) . . . . ?
C4 C3 C7 C10 23.4(4) . . . . ?
C2 C3 C7 C9 78.5(3) . . . . ?
C4 C3 C7 C9 -97.4(3) . . . . ?
C2 C3 C7 C8 -40.4(4) . . . . ?
C4 C3 C7 C8 143.7(3) . . . . ?
C5 N1 C11 C12 -87.9(3) . . . . ?
C18 N1 C11 C12 121.4(3) . . . . ?
N1 C11 C12 C13 -4.2(4) . . . . ?
N1 C11 C12 C17 177.8(3) . . . . ?
C17 C12 C13 C14 0.6(5) . . . . ?
C11 C12 C13 C14 -177.4(3) . . . . ?
C12 C13 C14 C15 0.0(5) . . . . ?
C13 C14 C15 C16 -0.9(6) . . . . ?
C14 C15 C16 C17 1.2(6) . . . . ?
C15 C16 C17 C12 -0.5(6) . . . . ?
C13 C12 C17 C16 -0.4(5) . . . . ?
C11 C12 C17 C16 177.7(3) . . . . ?
C5 N1 C18 C23 106.1(3) . . . . ?
C11 N1 C18 C23 -102.8(3) . . . . ?
C5 N1 C18 C19 -75.0(3) . . . . ?
C11 N1 C18 C19 76.1(3) . . . . ?
C23 C18 C19 C20 1.4(4) . . . . ?
N1 C18 C19 C20 -177.5(2) . . . . ?
C18 C19 C20 C21 -2.7(4) . . . . ?
C18 C19 C20 C24 176.9(2) . . . . ?
C19 C20 C21 C22 1.5(4) . . . . ?
C24 C20 C21 C22 -178.1(2) . . . . ?
C20 C21 C22 C23 1.0(4) . . . . ?
C20 C21 C22 N2 179.1(2) . . . . ?
C35 N2 C22 C21 149.6(3) . . . . ?
C28 N2 C22 C21 -8.3(4) . . . . ?
C35 N2 C22 C23 -32.4(4) . . . . ?
C28 N2 C22 C23 169.7(2) . . . . ?
C19 C18 C23 C22 1.2(4) . . . . ?
N1 C18 C23 C22 -180.0(2) . . . . ?
C21 C22 C23 C18 -2.3(4) . . . . ?
N2 C22 C23 C18 179.5(2) . . . . ?
C19 C20 C24 C27 118.0(3) . . . . ?
C21 C20 C24 C27 -62.3(3) . . . . ?
C19 C20 C24 C25 -2.0(4) . . . . ?
C21 C20 C24 C25 177.6(3) . . . . ?
C19 C20 C24 C26 -121.2(3) . . . . ?
C21 C20 C24 C26 58.4(3) . . . . ?
C22 N2 C28 C29 -67.6(3) . . . . ?
C35 N2 C28 C29 134.1(3) . . . . ?
N2 C28 C29 C34 135.3(3) . . . . ?
N2 C28 C29 C30 -46.9(4) . . . . ?
C34 C29 C30 C31 1.2(4) . . . . ?
C28 C29 C30 C31 -176.7(3) . . . . ?
C29 C30 C31 C32 -1.2(5) . . . . ?
C30 C31 C32 C33 0.1(5) . . . . ?
C31 C32 C33 C34 0.9(5) . . . . ?
C30 C29 C34 C33 -0.1(4) . . . . ?
C28 C29 C34 C33 177.7(3) . . . . ?
C32 C33 C34 C29 -0.9(5) . . . . ?
C22 N2 C35 C36 145.2(3) . . . . ?
C28 N2 C35 C36 -56.4(4) . . . . ?
C22 N2 C35 C40 -35.9(4) . . . . ?
C28 N2 C35 C40 122.5(3) . . . . ?
C40 C35 C36 C37 0.1(4) . . . . ?
N2 C35 C36 C37 178.9(3) . . . . ?
C35 C36 C37 C38 1.6(4) . . . . ?
C35 C36 C37 C41 -179.5(3) . . . . ?
C36 C37 C38 C39 -2.0(4) . . . . ?
C41 C37 C38 C39 179.1(3) . . . . ?
C37 C38 C39 C40 0.9(4) . . . . ?
C37 C38 C39 N3 -176.9(3) . . . . ?
C52 N3 C39 C40 -116.9(3) . . . . ?
C45 N3 C39 C40 53.3(4) . . . . ?
C52 N3 C39 C38 60.8(3) . . . . ?
C45 N3 C39 C38 -128.9(3) . . . . ?
C38 C39 C40 C35 0.8(4) . . . . ?
N3 C39 C40 C35 178.6(2) . . . . ?
C36 C35 C40 C39 -1.3(4) . . . . ?
N2 C35 C40 C39 179.8(2) . . . . ?
C38 C37 C41 C42 128.4(3) . . . . ?
C36 C37 C41 C42 -50.5(4) . . . . ?
C38 C37 C41 C43 -111.5(3) . . . . ?
C36 C37 C41 C43 69.6(3) . . . . ?
C38 C37 C41 C44 9.3(4) . . . . ?
C36 C37 C41 C44 -169.6(3) . . . . ?
C52 N3 C45 C46 -102.3(3) . . . . ?
C39 N3 C45 C46 87.8(3) . . . . ?
N3 C45 C46 C51 -152.4(2) . . . . ?
N3 C45 C46 C47 29.0(3) . . . . ?
C51 C46 C47 C48 -1.9(4) . . . . ?
C45 C46 C47 C48 176.7(3) . . . . ?
C46 C47 C48 C49 0.8(4) . . . . ?
C47 C48 C49 C50 0.5(5) . . . . ?
C48 C49 C50 C51 -0.7(5) . . . . ?
C49 C50 C51 C46 -0.5(5) . . . . ?
C47 C46 C51 C50 1.8(4) . . . . ?
C45 C46 C51 C50 -176.9(3) . . . . ?
C39 N3 C52 C53 13.4(4) . . . . ?
C45 N3 C52 C53 -156.4(3) . . . . ?
C39 N3 C52 C57 -166.9(3) . . . . ?
C45 N3 C52 C57 23.4(4) . . . . ?
N3 C52 C53 C54 178.0(2) . . . . ?
C57 C52 C53 C54 -1.8(4) . . . . ?
C52 C53 C54 C55 -0.3(4) . . . . ?
C52 C53 C54 C58 177.4(3) . . . . ?
C53 C54 C55 C56 2.3(4) . . . . ?
C58 C54 C55 C56 -175.4(3) . . . . ?
C54 C55 C56 C57 -2.2(4) . . . . ?
C54 C55 C56 N4 175.1(3) . . . . ?
C69 N4 C56 C57 -113.6(3) . . . . ?
C62 N4 C56 C57 65.6(3) . . . . ?
C69 N4 C56 C55 69.1(4) . . . . ?
C62 N4 C56 C55 -111.7(3) . . . . ?
C55 C56 C57 C52 0.0(4) . . . . ?
N4 C56 C57 C52 -177.2(2) . . . . ?
C53 C52 C57 C56 1.9(4) . . . . ?
N3 C52 C57 C56 -177.9(2) . . . . ?
C53 C54 C58 C61 -173.6(3) . . . . ?
C55 C54 C58 C61 4.0(4) . . . . ?
C53 C54 C58 C59 65.8(3) . . . . ?
C55 C54 C58 C59 -116.5(3) . . . . ?
C53 C54 C58 C60 -53.8(3) . . . . ?
C55 C54 C58 C60 123.8(3) . . . . ?
C69 N4 C62 C63 -78.8(3) . . . . ?
C56 N4 C62 C63 102.0(3) . . . . ?
N4 C62 C63 C68 161.5(2) . . . . ?
N4 C62 C63 C64 -20.3(4) . . . . ?
C68 C63 C64 C65 1.0(4) . . . . ?
C62 C63 C64 C65 -177.2(3) . . . . ?
C63 C64 C65 C66 -0.3(5) . . . . ?
C64 C65 C66 C67 -1.0(5) . . . . ?
C65 C66 C67 C68 1.5(5) . . . . ?
C64 C63 C68 C67 -0.5(4) . . . . ?
C62 C63 C68 C67 177.8(3) . . . . ?
C66 C67 C68 C63 -0.8(5) . . . . ?
C56 N4 C69 C74 -164.5(2) . . . . ?
C62 N4 C69 C74 16.3(4) . . . . ?
C56 N4 C69 C70 14.7(4) . . . . ?
C62 N4 C69 C70 -164.4(2) . . . . ?
N4 C69 C70 C71 -179.5(2) . . . . ?
C74 C69 C70 C71 -0.2(4) . . . . ?
C69 C70 C71 C72 -1.1(4) . . . . ?
C69 C70 C71 C75 -177.5(3) . . . . ?
C70 C71 C72 C73 1.7(4) . . . . ?
C75 C71 C72 C73 178.3(3) . . . . ?
C71 C72 C73 C74 -1.1(4) . . . . ?
C71 C72 C73 N5 179.3(2) . . . . ?
C1 N5 C73 C74 139.6(3) 2_765 . . . ?
C79 N5 C73 C74 -38.2(4) . . . . ?
C1 N5 C73 C72 -40.8(4) 2_765 . . . ?
C79 N5 C73 C72 141.4(3) . . . . ?
C72 C73 C74 C69 -0.3(4) . . . . ?
N5 C73 C74 C69 179.3(2) . . . . ?
N4 C69 C74 C73 -179.8(2) . . . . ?
C70 C69 C74 C73 0.9(4) . . . . ?
C70 C71 C75 C78 -132.6(3) . . . . ?
C72 C71 C75 C78 50.9(4) . . . . ?
C70 C71 C75 C76 -10.9(4) . . . . ?
C72 C71 C75 C76 172.7(3) . . . . ?
C70 C71 C75 C77 108.4(3) . . . . ?
C72 C71 C75 C77 -68.0(3) . . . . ?
C1 N5 C79 C80 95.6(3) 2_765 . . . ?
C73 N5 C79 C80 -86.5(3) . . . . ?
N5 C79 C80 C81 55.9(4) . . . . ?
N5 C79 C80 C85 -125.5(3) . . . . ?
C85 C80 C81 C82 -0.1(4) . . . . ?
C79 C80 C81 C82 178.4(3) . . . . ?
C80 C81 C82 C83 -0.8(5) . . . . ?
C81 C82 C83 C84 0.9(5) . . . . ?
C82 C83 C84 C85 -0.1(5) . . . . ?
C83 C84 C85 C80 -0.7(4) . . . . ?
C81 C80 C85 C84 0.9(4) . . . . ?
C79 C80 C85 C84 -177.7(3) . . . . ?
C6 C1 N5 C79 33.9(3) . . 2_765 2_765 ?
